data_4511514
loop_
_publ_author_name
'Zhai, Quan-Guo'
'Wu, Xiao-Yuan'
'Chen, Shu-Mei'
'Lu, Can-Zhong'
'Yang, Wen-Bin'

_publ_section_title
;
 Construction of Cd/Zn(II)-1,2,4-Triazolate Coordination Complexes via
 Changing Substituents and Anions
;
_journal_issue 9
_journal_name_full 'Crystal Growth &amp; Design'
_journal_page_first 2126
_journal_paper_doi 10.1021/cg060359k
_journal_volume 6
_journal_year 2006
_chemical_formula_moiety 'C6 H6 Cl N9 Zn2'
_chemical_formula_sum 'C6 H6 Cl N9 Zn2'
_chemical_formula_weight 370.39
_chemical_name_systematic
; 
 ? 
;
_space_group_IT_number 62
_symmetry_cell_setting orthorhombic
_symmetry_space_group_name_Hall '-P 2ac 2n'
_symmetry_space_group_name_H-M 'P n m a'
_atom_sites_solution_hydrogens geom
_atom_sites_solution_primary direct
_atom_sites_solution_secondary difmap
_audit_creation_method SHELXL-97
_cell_angle_alpha 90.00
_cell_angle_beta 90.00
_cell_angle_gamma 90.00
_cell_formula_units_Z 4
_cell_length_a 7.5093(11)
_cell_length_b 9.9120(13)
_cell_length_c 17.457(2)
_cell_measurement_reflns_used 2119
_cell_measurement_temperature 293(2)
_cell_measurement_theta_max 27.4835
_cell_measurement_theta_min 3.1099
_cell_volume 1299.4(3)
_computing_cell_refinement SAINT
_computing_data_collection SMART
_computing_data_reduction SAINT
_computing_structure_refinement 'SHELXL-97 (Sheldrick, 1997)'
_computing_structure_solution 'SHELXS-97 (Sheldrick, 1990)'
_diffrn_ambient_temperature 293(2)
_diffrn_detector_area_resol_mean 14.6306
_diffrn_measured_fraction_theta_full 0.998
_diffrn_measured_fraction_theta_max 0.998
_diffrn_measurement_device_type 'SMART CCD'
_diffrn_measurement_method dtprofit.ref
_diffrn_radiation_monochromator graphite
_diffrn_radiation_source 'fine-focus sealed tube'
_diffrn_radiation_type MoK\a
_diffrn_radiation_wavelength 0.71073
_diffrn_reflns_av_R_equivalents 0.0713
_diffrn_reflns_av_sigmaI/netI 0.0438
_diffrn_reflns_limit_h_max 9
_diffrn_reflns_limit_h_min -5
_diffrn_reflns_limit_k_max 12
_diffrn_reflns_limit_k_min -11
_diffrn_reflns_limit_l_max 22
_diffrn_reflns_limit_l_min -22
_diffrn_reflns_number 9500
_diffrn_reflns_theta_full 27.48
_diffrn_reflns_theta_max 27.48
_diffrn_reflns_theta_min 3.58
_exptl_absorpt_coefficient_mu 3.893
_exptl_absorpt_correction_T_max 0.6968
_exptl_absorpt_correction_T_min 0.6523
_exptl_absorpt_correction_type multi-scan
_exptl_absorpt_process_details SADABS
_exptl_crystal_colour colorless
_exptl_crystal_density_diffrn 1.893
_exptl_crystal_density_method 'not measured'
_exptl_crystal_description prism
_exptl_crystal_F_000 728
_exptl_crystal_size_max 0.12
_exptl_crystal_size_mid 0.12
_exptl_crystal_size_min 0.10
_refine_diff_density_max 1.042
_refine_diff_density_min -0.646
_refine_diff_density_rms 0.125
_refine_ls_extinction_method none
_refine_ls_goodness_of_fit_ref 1.087
_refine_ls_hydrogen_treatment constr
_refine_ls_matrix_type full
_refine_ls_number_parameters 94
_refine_ls_number_reflns 1569
_refine_ls_number_restraints 0
_refine_ls_restrained_S_all 1.087
_refine_ls_R_factor_all 0.0755
_refine_ls_R_factor_gt 0.0595
_refine_ls_shift/su_max 0.000
_refine_ls_shift/su_mean 0.000
_refine_ls_structure_factor_coef Fsqd
_refine_ls_weighting_details 'calc w=1/[\s^2^(Fo^2^)+(0.0462P)^2^+6.1746P] where P=(Fo^2^+2Fc^2^)/3'
_refine_ls_weighting_scheme calc
_refine_ls_wR_factor_gt 0.1158
_refine_ls_wR_factor_ref 0.1247
_reflns_number_gt 1357
_reflns_number_total 1569
_reflns_threshold_expression >2sigma(I)
_cod_data_source_file cg060359ksi20060615_030455.cif
_cod_data_source_block 8
_cod_depositor_comments
;
The following automatic conversions were performed:

'_symmetry_cell_setting' value 'Orthorhombic' changed to
'orthorhombic' according to
/usr/data/users/saulius/automatic-downloads/retrospective/ACS/lib/dictionaries/cif_core.dic
dictionary named 'cif_core.dic' version 2.4.2 from
2011-04-26.

'_exptl_absorpt_correction_type' value 'Multi-scan'
changed to 'multi-scan' according to
/usr/data/users/saulius/automatic-downloads/retrospective/ACS/lib/dictionaries/cif_core.dic
dictionary named 'cif_core.dic' version 2.4.2 from 2011-04-26.

Automatic conversion script
Id: cif_fix_values 2281 2013-09-26 08:29:07Z andrius 
;
_cod_original_sg_symbol_Hall -P2ac2n
_cod_original_sg_symbol_H-M Pnma
_cod_database_code 4511514

loop_
_symmetry_equiv_pos_as_xyz
'x, y, z'
'-x+1/2, -y, z+1/2'
'-x, y+1/2, -z'
'x+1/2, -y+1/2, -z+1/2'
'-x, -y, -z'
'x-1/2, y, -z-1/2'
'x, -y-1/2, z'
'-x-1/2, y-1/2, z-1/2'

loop_
_atom_site_label
_atom_site_type_symbol
_atom_site_fract_x
_atom_site_fract_y
_atom_site_fract_z
_atom_site_U_iso_or_equiv
_atom_site_adp_type
_atom_site_occupancy
_atom_site_symmetry_multiplicity
_atom_site_calc_flag
_atom_site_refinement_flags
Zn1 Zn 0.52772(11) 0.2500 0.26598(5) 0.0209(2) Uani 1 2 d S
Zn2 Zn 0.38756(13) -0.2500 0.07773(5) 0.0244(3) Uani 1 2 d S
C1 C 0.5946(11) 0.2500 0.0877(4) 0.0323(19) Uani 1 2 d S
H1A H 0.4714 0.2500 0.0823 0.039 Uiso 1 2 calc SR
C2 C 0.6714(8) -0.0100(6) 0.3548(3) 0.0296(12) Uani 1 1 d .
H2A H 0.5630 -0.0313 0.3775 0.036 Uiso 1 1 calc R
C3 C 0.1313(11) -0.2500 -0.0639(4) 0.0286(17) Uani 1 2 d S
H3A H 0.0228 -0.2500 -0.0382 0.034 Uiso 1 2 calc SR
C4 C 0.4403(8) -0.0172(6) 0.1792(3) 0.0321(13) Uani 1 1 d .
H4A H 0.5582 -0.0442 0.1847 0.038 Uiso 1 1 calc R
N1 N 0.3736(6) 0.0910(4) 0.2118(2) 0.0256(10) Uani 1 1 d .
N2 N 0.3205(6) -0.0846(4) 0.1372(2) 0.0271(10) Uani 1 1 d .
N3 N 0.6766(8) 0.2500 0.1546(3) 0.0263(14) Uani 1 2 d S
N4 N 0.3535(9) 0.2500 0.3619(4) 0.0282(14) Uani 1 2 d S
N5 N 0.6974(6) 0.0969(4) 0.3108(2) 0.0260(10) Uani 1 1 d .
N6 N 0.2912(9) -0.2500 -0.0282(3) 0.0294(15) Uani 1 2 d S
Cl1 Cl 0.6889(3) -0.2500 0.07121(15) 0.0511(6) Uani 1 2 d S

loop_
_atom_site_aniso_label
_atom_site_aniso_U_11
_atom_site_aniso_U_22
_atom_site_aniso_U_33
_atom_site_aniso_U_23
_atom_site_aniso_U_13
_atom_site_aniso_U_12
Zn1 0.0198(5) 0.0230(4) 0.0200(4) 0.000 -0.0006(3) 0.000
Zn2 0.0335(5) 0.0218(5) 0.0180(4) 0.000 -0.0013(3) 0.000
C1 0.018(4) 0.052(5) 0.026(4) 0.000 -0.005(3) 0.000
C2 0.028(3) 0.029(3) 0.033(3) 0.006(2) 0.004(2) 0.000(2)
C3 0.030(5) 0.032(4) 0.024(4) 0.000 0.003(3) 0.000
C4 0.027(3) 0.032(3) 0.037(3) -0.013(3) -0.003(2) 0.004(2)
N1 0.024(3) 0.026(2) 0.027(2) -0.0063(18) -0.0039(18) 0.0013(19)
N2 0.031(3) 0.024(2) 0.026(2) -0.0043(19) -0.0012(18) 0.0016(19)
N3 0.022(3) 0.037(4) 0.019(3) 0.000 0.000(2) 0.000
N4 0.026(4) 0.034(4) 0.025(3) 0.000 -0.003(3) 0.000
N5 0.023(2) 0.024(2) 0.031(2) 0.0050(19) 0.0006(18) 0.0016(18)
N6 0.036(4) 0.035(4) 0.017(3) 0.000 -0.002(3) 0.000
Cl1 0.0342(13) 0.0655(17) 0.0537(15) 0.000 0.0017(10) 0.000

loop_
_atom_type_symbol
_atom_type_description
_atom_type_scat_dispersion_real
_atom_type_scat_dispersion_imag
_atom_type_scat_source
C C 0.0033 0.0016 'International Tables Vol C Tables 4.2.6.8 and 6.1.1.4'
H H 0.0000 0.0000 'International Tables Vol C Tables 4.2.6.8 and 6.1.1.4'
N N 0.0061 0.0033 'International Tables Vol C Tables 4.2.6.8 and 6.1.1.4'
Cl Cl 0.1484 0.1585 'International Tables Vol C Tables 4.2.6.8 and 6.1.1.4'
Zn Zn 0.2839 1.4301 'International Tables Vol C Tables 4.2.6.8 and 6.1.1.4'

loop_
_geom_angle_atom_site_label_1
_geom_angle_atom_site_label_2
_geom_angle_atom_site_label_3
_geom_angle
_geom_angle_site_symmetry_1
_geom_angle_site_symmetry_3
N4 Zn1 N5 94.51(17) . 7_565
N4 Zn1 N5 94.51(17) . .
N5 Zn1 N5 90.8(2) 7_565 .
N4 Zn1 N1 90.87(17) . .
N5 Zn1 N1 174.54(17) 7_565 .
N5 Zn1 N1 87.82(16) . .
N4 Zn1 N1 90.87(17) . 7_565
N5 Zn1 N1 87.82(16) 7_565 7_565
N5 Zn1 N1 174.54(17) . 7_565
N1 Zn1 N1 93.0(2) . 7_565
N4 Zn1 N3 171.9(2) . .
N5 Zn1 N3 91.17(16) 7_565 .
N5 Zn1 N3 91.17(16) . .
N1 Zn1 N3 83.57(16) . .
N1 Zn1 N3 83.57(16) 7_565 .
N6 Zn2 N2 113.01(16) . .
N6 Zn2 N2 113.01(16) . 7
N2 Zn2 N2 109.7(3) . 7
N6 Zn2 Cl1 108.5(2) . .
N2 Zn2 Cl1 106.07(14) . .
N2 Zn2 Cl1 106.07(14) 7 .
N3 C1 N6 112.7(7) . 5_655
N3 C1 H1A 123.6 . .
N6 C1 H1A 123.6 5_655 .
N5 C2 N2 112.2(5) . 6_656
N5 C2 H2A 123.9 . .
N2 C2 H2A 123.9 6_656 .
N4 C3 N6 112.4(7) 2_554 .
N4 C3 H3A 123.8 2_554 .
N6 C3 H3A 123.8 . .
N1 C4 N2 112.9(5) . .
N1 C4 H4A 123.6 . .
N2 C4 H4A 123.6 . .
C4 N1 N5 106.0(4) . 6_556
C4 N1 Zn1 125.3(4) . .
N5 N1 Zn1 127.2(3) 6_556 .
C4 N2 C2 103.1(4) . 6_556
C4 N2 Zn2 121.5(4) . .
C2 N2 Zn2 135.3(4) 6_556 .
C1 N3 N4 105.5(6) . 6_656
C1 N3 Zn1 122.3(5) . .
N4 N3 Zn1 132.2(5) 6_656 .
C3 N4 N3 107.3(6) 2 6_556
C3 N4 Zn1 137.0(6) 2 .
N3 N4 Zn1 115.7(5) 6_556 .
C2 N5 N1 105.8(4) . 6_656
C2 N5 Zn1 134.1(4) . .
N1 N5 Zn1 119.8(3) 6_656 .
C1 N6 C3 102.0(6) 5_655 .
C1 N6 Zn2 119.1(5) 5_655 .
C3 N6 Zn2 138.8(5) . .

loop_
_geom_bond_atom_site_label_1
_geom_bond_atom_site_label_2
_geom_bond_distance
_geom_bond_site_symmetry_2
Zn1 N4 2.125(7) .
Zn1 N5 2.130(4) 7_565
Zn1 N5 2.130(4) .
Zn1 N1 2.172(4) .
Zn1 N1 2.172(4) 7_565
Zn1 N3 2.242(6) .
Zn2 N6 1.985(6) .
Zn2 N2 2.005(4) .
Zn2 N2 2.005(4) 7
Zn2 Cl1 2.266(3) .
C1 N3 1.320(9) .
C1 N6 1.347(10) 5_655
C1 H1A 0.9300 .
C2 N5 1.323(7) .
C2 N2 1.349(7) 6_656
C2 H2A 0.9300 .
C3 N4 1.300(10) 2_554
C3 N6 1.353(10) .
C3 H3A 0.9300 .
C4 N1 1.314(7) .
C4 N2 1.339(7) .
C4 H4A 0.9300 .
N1 N5 1.382(6) 6_556
N2 C2 1.349(7) 6_556
N3 N4 1.360(9) 6_656
N4 C3 1.300(10) 2
N4 N3 1.360(9) 6_556
N5 N1 1.382(6) 6_656
N6 C1 1.347(10) 5_655
